data_4302242
loop_
_publ_author_name
'Pingwu Du'
'Jacob Schneider'
'Genggeng Luo'
'William W. Brennessel'
'Richard Eisenberg'

_publ_section_title
;
Visible Light-Driven Hydrogen Production from Aqueous Protons Catalyzed by
Molecular Cobaloxime Catalysts
;
_journal_name_full 'Inorganic Chemistry'
_journal_page_first 4952
_journal_page_last 4962
_journal_paper_doi 10.1021/ic900389z
_journal_volume 48
_journal_year 2009
_chemical_formula_moiety 'C15 H24 Cl Co N6 O4'
_chemical_formula_sum 'C15 H24 Cl Co N6 O4'
_chemical_formula_weight 446.78
_chemical_name_common eispd22
_chemical_name_systematic
; 
 ? 
;
_space_group_IT_number 14
_symmetry_cell_setting monoclinic
_symmetry_space_group_name_Hall '-P 2yn'
_symmetry_space_group_name_H-M 'P 1 21/n 1'
_atom_sites_solution_hydrogens geom
_atom_sites_solution_primary direct
_atom_sites_solution_secondary difmap
_audit_creation_method SHELXL-97
_cell_angle_alpha 90.00
_cell_angle_beta 93.106(2)
_cell_angle_gamma 90.00
_cell_formula_units_Z 4
_cell_length_a 7.8917(7)
_cell_length_b 22.356(2)
_cell_length_c 13.2260(13)
_cell_measurement_reflns_used 4048
_cell_measurement_temperature 100.0(1)
_cell_measurement_theta_max 37.87
_cell_measurement_theta_min 2.39
_cell_volume 2330.0(4)
_computing_cell_refinement 'SAINT (Bruker, 2007)'
_computing_data_collection 'APEX2 (Bruker, 2008)'
_computing_data_reduction 'SAINT (Bruker, 2007)'
_computing_molecular_graphics 'SHELXTL (Sheldrick, 2008)'
_computing_publication_material 'SHELXTL (Sheldrick, 2008)'
_computing_structure_refinement 'SHELXL-97 (Sheldrick, 2008)'
_computing_structure_solution 'SHELXS-97 (Sheldrick, 2008)'
_diffrn_ambient_temperature 100.0(1)
_diffrn_measured_fraction_theta_full 0.990
_diffrn_measured_fraction_theta_max 0.990
_diffrn_measurement_device_type 'Bruker SMART APEX II CCD Platform'
_diffrn_measurement_method 'area detector, \w scans per \f'
_diffrn_radiation_monochromator graphite
_diffrn_radiation_source 'fine-focus sealed tube'
_diffrn_radiation_type MoK\a
_diffrn_radiation_wavelength 0.71073
_diffrn_reflns_av_R_equivalents 0.0457
_diffrn_reflns_av_sigmaI/netI 0.0416
_diffrn_reflns_limit_h_max 13
_diffrn_reflns_limit_h_min -13
_diffrn_reflns_limit_k_max 38
_diffrn_reflns_limit_k_min -38
_diffrn_reflns_limit_l_max 22
_diffrn_reflns_limit_l_min -22
_diffrn_reflns_number 55656
_diffrn_reflns_theta_full 37.78
_diffrn_reflns_theta_max 37.78
_diffrn_reflns_theta_min 1.79
_exptl_absorpt_coefficient_mu 0.880
_exptl_absorpt_correction_T_max 0.9018
_exptl_absorpt_correction_T_min 0.7661
_exptl_absorpt_correction_type multi-scan
_exptl_absorpt_process_details 'SADABS (Sheldrick, 2008)'
_exptl_crystal_colour red
_exptl_crystal_density_diffrn 1.274
_exptl_crystal_density_method 'not measured'
_exptl_crystal_description rod
_exptl_crystal_F_000 928
_exptl_crystal_size_max 0.32
_exptl_crystal_size_mid 0.14
_exptl_crystal_size_min 0.12
_refine_diff_density_max 0.538
_refine_diff_density_min -0.856
_refine_diff_density_rms 0.076
_refine_ls_extinction_method none
_refine_ls_goodness_of_fit_ref 1.014
_refine_ls_hydrogen_treatment constr
_refine_ls_matrix_type full
_refine_ls_number_parameters 250
_refine_ls_number_reflns 12392
_refine_ls_number_restraints 0
_refine_ls_restrained_S_all 1.014
_refine_ls_R_factor_all 0.0571
_refine_ls_R_factor_gt 0.0386
_refine_ls_shift/su_max 0.001
_refine_ls_shift/su_mean 0.000
_refine_ls_structure_factor_coef Fsqd
_refine_ls_weighting_details 'calc w=1/[\s^2^(Fo^2^)+(0.0501P)^2^+0.0000P] where P=(Fo^2^+2Fc^2^)/3'
_refine_ls_weighting_scheme calc
_refine_ls_wR_factor_gt 0.0923
_refine_ls_wR_factor_ref 0.0979
_reflns_number_gt 9004
_reflns_number_total 12392
_reflns_threshold_expression >2sigma(I)
_cod_data_source_file ic900389z_si_001_2.cif
_cod_data_source_block eispd22
_cod_database_code 4302242

loop_
_symmetry_equiv_pos_as_xyz
'x, y, z'
'-x+1/2, y+1/2, -z+1/2'
'-x, -y, -z'
'x-1/2, -y-1/2, z-1/2'

loop_
_atom_site_label
_atom_site_type_symbol
_atom_site_fract_x
_atom_site_fract_y
_atom_site_fract_z
_atom_site_U_iso_or_equiv
_atom_site_adp_type
_atom_site_occupancy
_atom_site_symmetry_multiplicity
_atom_site_calc_flag
_atom_site_refinement_flags
_atom_site_disorder_assembly
_atom_site_disorder_group
Co1 Co 0.563602(17) 0.168747(6) -0.037981(11) 0.01527(4) Uani 1 1 d . . .
Cl1 Cl 0.42647(3) 0.204243(12) -0.17775(2) 0.02137(5) Uani 1 1 d . . .
O1 O 0.67102(11) 0.06850(4) -0.15157(6) 0.02445(16) Uani 1 1 d . . .
H1O H 0.5766 0.0582 -0.1308 0.029 Uiso 0.50 1 calc PR A 1
O2 O 0.72597(11) 0.28197(3) -0.01122(7) 0.02528(17) Uani 1 1 d . . .
H2O H 0.6376 0.2846 0.0211 0.030 Uiso 0.50 1 calc PR B 5
O3 O 0.39189(10) 0.05896(3) -0.07443(6) 0.02248(15) Uani 1 1 d . . .
H3O H 0.4821 0.0556 -0.1049 0.027 Uiso 0.50 1 calc PR C 5
O4 O 0.45620(10) 0.26963(3) 0.07346(7) 0.02326(16) Uani 1 1 d . . .
H4O H 0.5480 0.2805 0.0498 0.028 Uiso 0.50 1 calc PR D 1
N1 N 0.70714(11) 0.12466(4) -0.12080(7) 0.01859(16) Uani 1 1 d . . .
N2 N 0.73455(11) 0.22734(4) -0.05254(7) 0.01924(16) Uani 1 1 d . . .
N3 N 0.38985(11) 0.11168(4) -0.02771(7) 0.01758(15) Uani 1 1 d . . .
N4 N 0.41976(11) 0.21348(4) 0.04326(7) 0.01802(15) Uani 1 1 d . . .
N5 N 0.67659(11) 0.13656(4) 0.08469(7) 0.01637(15) Uani 1 1 d . . .
N6 N 0.83938(14) 0.06702(4) 0.36577(8) 0.02537(19) Uani 1 1 d . . .
C1 C 0.83993(13) 0.15223(5) -0.15046(8) 0.02100(19) Uani 1 1 d . . .
C2 C 0.85548(13) 0.21336(5) -0.11061(9) 0.02078(19) Uani 1 1 d . . .
C3 C 0.96216(16) 0.12622(6) -0.22054(10) 0.0307(3) Uani 1 1 d . . .
H3A H 0.9342 0.0841 -0.2331 0.046 Uiso 1 1 calc R . .
H3B H 1.0777 0.1293 -0.1898 0.046 Uiso 1 1 calc R . .
H3C H 0.9549 0.1482 -0.2847 0.046 Uiso 1 1 calc R . .
C4 C 0.99132(15) 0.25554(6) -0.13854(10) 0.0291(2) Uani 1 1 d . . .
H4A H 0.9778 0.2936 -0.1032 0.044 Uiso 1 1 calc R . .
H4B H 0.9830 0.2624 -0.2118 0.044 Uiso 1 1 calc R . .
H4C H 1.1026 0.2384 -0.1189 0.044 Uiso 1 1 calc R . .
C5 C 0.26539(13) 0.12644(5) 0.02795(8) 0.01926(18) Uani 1 1 d . . .
C6 C 0.28350(13) 0.18685(5) 0.07010(8) 0.01925(18) Uani 1 1 d . . .
C7 C 0.12103(15) 0.08538(6) 0.04446(10) 0.0273(2) Uani 1 1 d . . .
H7A H 0.0635 0.0753 -0.0209 0.041 Uiso 1 1 calc R . .
H7B H 0.0407 0.1050 0.0877 0.041 Uiso 1 1 calc R . .
H7C H 0.1638 0.0487 0.0775 0.041 Uiso 1 1 calc R . .
C8 C 0.15786(15) 0.21557(6) 0.13492(10) 0.0270(2) Uani 1 1 d . . .
H8A H 0.2028 0.2539 0.1602 0.040 Uiso 1 1 calc R . .
H8B H 0.1368 0.1893 0.1923 0.040 Uiso 1 1 calc R . .
H8C H 0.0514 0.2223 0.0949 0.040 Uiso 1 1 calc R . .
C9 C 0.68673(13) 0.07689(4) 0.10094(8) 0.01723(17) Uani 1 1 d . . .
H9A H 0.6519 0.0508 0.0471 0.021 Uiso 1 1 calc R . .
C10 C 0.74459(13) 0.05214(4) 0.19104(8) 0.01856(17) Uani 1 1 d . . .
H10A H 0.7515 0.0099 0.1978 0.022 Uiso 1 1 calc R . .
C11 C 0.79396(13) 0.08926(5) 0.27396(8) 0.01882(18) Uani 1 1 d . . .
C12 C 0.79157(13) 0.15140(5) 0.25406(8) 0.01926(18) Uani 1 1 d . . .
H12A H 0.8314 0.1787 0.3050 0.023 Uiso 1 1 calc R . .
C13 C 0.73217(13) 0.17217(4) 0.16183(8) 0.01839(17) Uani 1 1 d . . .
H13A H 0.7298 0.2142 0.1513 0.022 Uiso 1 1 calc R . .
C14 C 0.8427(2) 0.00307(6) 0.38330(10) 0.0382(3) Uani 1 1 d . . .
H14A H 0.7391 -0.0150 0.3526 0.057 Uiso 1 1 calc R . .
H14B H 0.8493 -0.0048 0.4563 0.057 Uiso 1 1 calc R . .
H14C H 0.9419 -0.0143 0.3529 0.057 Uiso 1 1 calc R . .
C15 C 0.89557(19) 0.10663(6) 0.44831(10) 0.0342(3) Uani 1 1 d . . .
H15A H 0.8180 0.1408 0.4508 0.051 Uiso 1 1 calc R . .
H15B H 1.0103 0.1211 0.4371 0.051 Uiso 1 1 calc R . .
H15C H 0.8963 0.0847 0.5125 0.051 Uiso 1 1 calc R . .

loop_
_atom_site_aniso_label
_atom_site_aniso_U_11
_atom_site_aniso_U_22
_atom_site_aniso_U_33
_atom_site_aniso_U_23
_atom_site_aniso_U_13
_atom_site_aniso_U_12
Co1 0.01494(6) 0.01162(6) 0.01967(7) 0.00058(4) 0.00476(4) -0.00005(4)
Cl1 0.02082(11) 0.02014(11) 0.02342(12) 0.00491(9) 0.00383(9) 0.00285(8)
O1 0.0309(4) 0.0164(3) 0.0263(4) -0.0044(3) 0.0043(3) 0.0022(3)
O2 0.0252(4) 0.0138(3) 0.0375(5) -0.0023(3) 0.0082(3) -0.0036(3)
O3 0.0254(4) 0.0144(3) 0.0274(4) -0.0037(3) -0.0007(3) -0.0037(3)
O4 0.0250(4) 0.0134(3) 0.0319(4) -0.0026(3) 0.0073(3) 0.0008(3)
N1 0.0206(4) 0.0156(4) 0.0198(4) -0.0002(3) 0.0032(3) 0.0027(3)
N2 0.0176(4) 0.0146(4) 0.0259(4) 0.0017(3) 0.0047(3) -0.0011(3)
N3 0.0182(4) 0.0143(3) 0.0202(4) 0.0014(3) 0.0004(3) -0.0015(3)
N4 0.0173(4) 0.0140(3) 0.0231(4) 0.0010(3) 0.0045(3) 0.0008(3)
N5 0.0160(3) 0.0125(3) 0.0210(4) -0.0013(3) 0.0049(3) -0.0008(3)
N6 0.0349(5) 0.0197(4) 0.0209(4) -0.0021(3) -0.0046(4) 0.0003(4)
C1 0.0189(4) 0.0249(5) 0.0196(4) 0.0041(4) 0.0051(4) 0.0054(4)
C2 0.0162(4) 0.0215(5) 0.0251(5) 0.0065(4) 0.0055(4) 0.0009(3)
C3 0.0279(6) 0.0372(7) 0.0283(6) 0.0019(5) 0.0131(5) 0.0097(5)
C4 0.0203(5) 0.0305(6) 0.0371(6) 0.0098(5) 0.0079(4) -0.0040(4)
C5 0.0157(4) 0.0205(4) 0.0217(4) 0.0041(4) 0.0022(3) -0.0023(3)
C6 0.0163(4) 0.0202(4) 0.0215(5) 0.0032(4) 0.0038(3) 0.0020(3)
C7 0.0193(5) 0.0316(6) 0.0309(6) 0.0070(5) 0.0013(4) -0.0095(4)
C8 0.0201(5) 0.0325(6) 0.0293(6) 0.0011(5) 0.0097(4) 0.0053(4)
C9 0.0185(4) 0.0126(4) 0.0207(4) -0.0013(3) 0.0025(3) -0.0008(3)
C10 0.0208(4) 0.0131(4) 0.0217(4) -0.0008(3) 0.0008(3) -0.0017(3)
C11 0.0182(4) 0.0172(4) 0.0211(4) -0.0021(3) 0.0015(3) -0.0007(3)
C12 0.0184(4) 0.0160(4) 0.0234(5) -0.0053(3) 0.0017(4) -0.0015(3)
C13 0.0178(4) 0.0136(4) 0.0240(5) -0.0034(3) 0.0029(3) -0.0016(3)
C14 0.0633(10) 0.0236(6) 0.0262(6) 0.0048(5) -0.0097(6) -0.0062(6)
C15 0.0454(8) 0.0319(6) 0.0241(6) -0.0080(5) -0.0073(5) 0.0042(6)

loop_
_atom_type_symbol
_atom_type_description
_atom_type_scat_dispersion_real
_atom_type_scat_dispersion_imag
_atom_type_scat_source
C C 0.0033 0.0016 'International Tables Vol C Tables 4.2.6.8 and 6.1.1.4'
H H 0.0000 0.0000 'International Tables Vol C Tables 4.2.6.8 and 6.1.1.4'
N N 0.0061 0.0033 'International Tables Vol C Tables 4.2.6.8 and 6.1.1.4'
O O 0.0106 0.0060 'International Tables Vol C Tables 4.2.6.8 and 6.1.1.4'
Cl Cl 0.1484 0.1585 'International Tables Vol C Tables 4.2.6.8 and 6.1.1.4'
Co Co 0.3494 0.9721 'International Tables Vol C Tables 4.2.6.8 and 6.1.1.4'

loop_
_geom_angle_atom_site_label_1
_geom_angle_atom_site_label_2
_geom_angle_atom_site_label_3
_geom_angle
_geom_angle_site_symmetry_1
_geom_angle_site_symmetry_3
_geom_angle_publ_flag
N3 Co1 N4 81.68(4) . . ?
N3 Co1 N1 98.61(4) . . ?
N4 Co1 N1 179.24(4) . . ?
N3 Co1 N2 177.96(4) . . ?
N4 Co1 N2 98.31(4) . . ?
N1 Co1 N2 81.36(4) . . ?
N3 Co1 N5 89.54(4) . . ?
N4 Co1 N5 89.07(4) . . ?
N1 Co1 N5 91.63(4) . . ?
N2 Co1 N5 92.50(4) . . ?
N3 Co1 Cl1 88.76(3) . . ?
N4 Co1 Cl1 90.20(3) . . ?
N1 Co1 Cl1 89.11(3) . . ?
N2 Co1 Cl1 89.20(3) . . ?
N5 Co1 Cl1 178.23(3) . . ?
N1 O1 H1O 109.5 . . ?
N2 O2 H2O 109.5 . . ?
N3 O3 H3O 109.5 . . ?
N4 O4 H4O 109.5 . . ?
C1 N1 O1 120.95(9) . . ?
C1 N1 Co1 116.52(7) . . ?
O1 N1 Co1 122.47(7) . . ?
C2 N2 O2 121.09(9) . . ?
C2 N2 Co1 116.38(8) . . ?
O2 N2 Co1 122.37(7) . . ?
C5 N3 O3 121.02(9) . . ?
C5 N3 Co1 116.35(7) . . ?
O3 N3 Co1 122.63(7) . . ?
C6 N4 O4 121.02(9) . . ?
C6 N4 Co1 116.45(7) . . ?
O4 N4 Co1 122.52(6) . . ?
C13 N5 C9 116.61(9) . . ?
C13 N5 Co1 121.87(7) . . ?
C9 N5 Co1 121.16(7) . . ?
C11 N6 C14 120.79(10) . . ?
C11 N6 C15 120.55(10) . . ?
C14 N6 C15 118.57(10) . . ?
N1 C1 C2 112.82(9) . . ?
N1 C1 C3 124.33(11) . . ?
C2 C1 C3 122.81(10) . . ?
N2 C2 C1 112.81(9) . . ?
N2 C2 C4 123.89(11) . . ?
C1 C2 C4 123.23(10) . . ?
C1 C3 H3A 109.5 . . ?
C1 C3 H3B 109.5 . . ?
H3A C3 H3B 109.5 . . ?
C1 C3 H3C 109.5 . . ?
H3A C3 H3C 109.5 . . ?
H3B C3 H3C 109.5 . . ?
C2 C4 H4A 109.5 . . ?
C2 C4 H4B 109.5 . . ?
H4A C4 H4B 109.5 . . ?
C2 C4 H4C 109.5 . . ?
H4A C4 H4C 109.5 . . ?
H4B C4 H4C 109.5 . . ?
N3 C5 C6 112.82(9) . . ?
N3 C5 C7 122.26(10) . . ?
C6 C5 C7 124.92(10) . . ?
N4 C6 C5 112.62(9) . . ?
N4 C6 C8 123.19(10) . . ?
C5 C6 C8 124.17(10) . . ?
C5 C7 H7A 109.5 . . ?
C5 C7 H7B 109.5 . . ?
H7A C7 H7B 109.5 . . ?
C5 C7 H7C 109.5 . . ?
H7A C7 H7C 109.5 . . ?
H7B C7 H7C 109.5 . . ?
C6 C8 H8A 109.5 . . ?
C6 C8 H8B 109.5 . . ?
H8A C8 H8B 109.5 . . ?
C6 C8 H8C 109.5 . . ?
H8A C8 H8C 109.5 . . ?
H8B C8 H8C 109.5 . . ?
N5 C9 C10 123.41(9) . . ?
N5 C9 H9A 118.3 . . ?
C10 C9 H9A 118.3 . . ?
C9 C10 C11 120.19(9) . . ?
C9 C10 H10A 119.9 . . ?
C11 C10 H10A 119.9 . . ?
N6 C11 C10 122.22(10) . . ?
N6 C11 C12 122.17(10) . . ?
C10 C11 C12 115.61(10) . . ?
C13 C12 C11 120.09(10) . . ?
C13 C12 H12A 120.0 . . ?
C11 C12 H12A 120.0 . . ?
N5 C13 C12 123.87(9) . . ?
N5 C13 H13A 118.1 . . ?
C12 C13 H13A 118.1 . . ?
N6 C14 H14A 109.5 . . ?
N6 C14 H14B 109.5 . . ?
H14A C14 H14B 109.5 . . ?
N6 C14 H14C 109.5 . . ?
H14A C14 H14C 109.5 . . ?
H14B C14 H14C 109.5 . . ?
N6 C15 H15A 109.5 . . ?
N6 C15 H15B 109.5 . . ?
H15A C15 H15B 109.5 . . ?
N6 C15 H15C 109.5 . . ?
H15A C15 H15C 109.5 . . ?
H15B C15 H15C 109.5 . . ?

loop_
_geom_bond_atom_site_label_1
_geom_bond_atom_site_label_2
_geom_bond_distance
_geom_bond_site_symmetry_2
_geom_bond_publ_flag
Co1 N3 1.8831(9) . ?
Co1 N4 1.8908(9) . ?
Co1 N1 1.8945(9) . ?
Co1 N2 1.8976(9) . ?
Co1 N5 1.9464(9) . ?
Co1 Cl1 2.2364(3) . ?
O1 N1 1.3455(12) . ?
O1 H1O 0.8400 . ?
O2 N2 1.3411(12) . ?
O2 H2O 0.8400 . ?
O3 N3 1.3314(11) . ?
O3 H3O 0.8400 . ?
O4 N4 1.3438(11) . ?
O4 H4O 0.8400 . ?
N1 C1 1.2947(14) . ?
N2 C2 1.2953(14) . ?
N3 C5 1.3015(14) . ?
N4 C6 1.2954(13) . ?
N5 C13 1.3485(13) . ?
N5 C9 1.3529(13) . ?
N6 C11 1.3429(15) . ?
N6 C14 1.4484(17) . ?
N6 C15 1.4561(16) . ?
C1 C2 1.4675(16) . ?
C1 C3 1.4916(15) . ?
C2 C4 1.4893(15) . ?
C3 H3A 0.9800 . ?
C3 H3B 0.9800 . ?
C3 H3C 0.9800 . ?
C4 H4A 0.9800 . ?
C4 H4B 0.9800 . ?
C4 H4C 0.9800 . ?
C5 C6 1.4651(15) . ?
C5 C7 1.4884(15) . ?
C6 C8 1.4908(15) . ?
C7 H7A 0.9800 . ?
C7 H7B 0.9800 . ?
C7 H7C 0.9800 . ?
C8 H8A 0.9800 . ?
C8 H8B 0.9800 . ?
C8 H8C 0.9800 . ?
C9 C10 1.3695(15) . ?
C9 H9A 0.9500 . ?
C10 C11 1.4131(15) . ?
C10 H10A 0.9500 . ?
C11 C12 1.4136(15) . ?
C12 C13 1.3644(16) . ?
C12 H12A 0.9500 . ?
C13 H13A 0.9500 . ?
C14 H14A 0.9800 . ?
C14 H14B 0.9800 . ?
C14 H14C 0.9800 . ?
C15 H15A 0.9800 . ?
C15 H15B 0.9800 . ?
C15 H15C 0.9800 . ?

loop_
_geom_hbond_atom_site_label_D
_geom_hbond_atom_site_label_H
_geom_hbond_atom_site_label_A
_geom_hbond_distance_DH
_geom_hbond_distance_HA
_geom_hbond_distance_DA
_geom_hbond_angle_DHA
_geom_hbond_site_symmetry_A
O1 H1O O3 0.84 1.67 2.4864(12) 162.3 .
O2 H2O O4 0.84 1.66 2.4741(11) 163.4 .
O3 H3O O1 0.84 1.67 2.4864(12) 163.5 .
O4 H4O O2 0.84 1.66 2.4741(11) 163.3 .

loop_
_geom_torsion_atom_site_label_1
_geom_torsion_atom_site_label_2
_geom_torsion_atom_site_label_3
_geom_torsion_atom_site_label_4
_geom_torsion
_geom_torsion_site_symmetry_1
_geom_torsion_site_symmetry_2
_geom_torsion_site_symmetry_3
_geom_torsion_site_symmetry_4
_geom_torsion_publ_flag
N3 Co1 N1 C1 175.47(8) . . . . ?
N4 Co1 N1 C1 62(3) . . . . ?
N2 Co1 N1 C1 -2.47(8) . . . . ?
N5 Co1 N1 C1 -94.75(8) . . . . ?
Cl1 Co1 N1 C1 86.86(8) . . . . ?
N3 Co1 N1 O1 -1.68(9) . . . . ?
N4 Co1 N1 O1 -115(3) . . . . ?
N2 Co1 N1 O1 -179.62(9) . . . . ?
N5 Co1 N1 O1 88.09(8) . . . . ?
Cl1 Co1 N1 O1 -90.29(8) . . . . ?
N3 Co1 N2 C2 -86.5(11) . . . . ?
N4 Co1 N2 C2 -176.30(8) . . . . ?
N1 Co1 N2 C2 3.01(8) . . . . ?
N5 Co1 N2 C2 94.28(9) . . . . ?
Cl1 Co1 N2 C2 -86.21(8) . . . . ?
N3 Co1 N2 O2 88.9(11) . . . . ?
N4 Co1 N2 O2 -0.88(9) . . . . ?
N1 Co1 N2 O2 178.42(9) . . . . ?
N5 Co1 N2 O2 -90.31(8) . . . . ?
Cl1 Co1 N2 O2 89.21(8) . . . . ?
N4 Co1 N3 C5 -2.23(8) . . . . ?
N1 Co1 N3 C5 178.48(8) . . . . ?
N2 Co1 N3 C5 -92.3(11) . . . . ?
N5 Co1 N3 C5 86.90(8) . . . . ?
Cl1 Co1 N3 C5 -92.62(8) . . . . ?
N4 Co1 N3 O3 177.64(8) . . . . ?
N1 Co1 N3 O3 -1.65(8) . . . . ?
N2 Co1 N3 O3 87.6(11) . . . . ?
N5 Co1 N3 O3 -93.23(8) . . . . ?
Cl1 Co1 N3 O3 87.25(8) . . . . ?
N3 Co1 N4 C6 2.33(8) . . . . ?
N1 Co1 N4 C6 116(3) . . . . ?
N2 Co1 N4 C6 -179.73(8) . . . . ?
N5 Co1 N4 C6 -87.34(8) . . . . ?
Cl1 Co1 N4 C6 91.04(8) . . . . ?
N3 Co1 N4 O4 -178.61(9) . . . . ?
N1 Co1 N4 O4 -65(3) . . . . ?
N2 Co1 N4 O4 -0.67(9) . . . . ?
N5 Co1 N4 O4 91.72(8) . . . . ?
Cl1 Co1 N4 O4 -89.89(8) . . . . ?
N3 Co1 N5 C13 -131.06(8) . . . . ?
N4 Co1 N5 C13 -49.37(8) . . . . ?
N1 Co1 N5 C13 130.33(8) . . . . ?
N2 Co1 N5 C13 48.91(8) . . . . ?
Cl1 Co1 N5 C13 -115.2(8) . . . . ?
N3 Co1 N5 C9 41.77(8) . . . . ?
N4 Co1 N5 C9 123.46(8) . . . . ?
N1 Co1 N5 C9 -56.83(8) . . . . ?
N2 Co1 N5 C9 -138.26(8) . . . . ?
Cl1 Co1 N5 C9 57.6(9) . . . . ?
O1 N1 C1 C2 178.76(9) . . . . ?
Co1 N1 C1 C2 1.56(12) . . . . ?
O1 N1 C1 C3 0.83(17) . . . . ?
Co1 N1 C1 C3 -176.37(9) . . . . ?
O2 N2 C2 C1 -178.42(9) . . . . ?
Co1 N2 C2 C1 -2.95(12) . . . . ?
O2 N2 C2 C4 -1.34(17) . . . . ?
Co1 N2 C2 C4 174.14(9) . . . . ?
N1 C1 C2 N2 0.90(14) . . . . ?
C3 C1 C2 N2 178.86(11) . . . . ?
N1 C1 C2 C4 -176.21(10) . . . . ?
C3 C1 C2 C4 1.76(18) . . . . ?
O3 N3 C5 C6 -178.11(9) . . . . ?
Co1 N3 C5 C6 1.76(12) . . . . ?
O3 N3 C5 C7 1.28(16) . . . . ?
Co1 N3 C5 C7 -178.85(8) . . . . ?
O4 N4 C6 C5 178.95(9) . . . . ?
Co1 N4 C6 C5 -1.98(12) . . . . ?
O4 N4 C6 C8 0.26(17) . . . . ?
Co1 N4 C6 C8 179.34(8) . . . . ?
N3 C5 C6 N4 0.14(14) . . . . ?
C7 C5 C6 N4 -179.23(10) . . . . ?
N3 C5 C6 C8 178.81(10) . . . . ?
C7 C5 C6 C8 -0.56(17) . . . . ?
C13 N5 C9 C10 2.05(15) . . . . ?
Co1 N5 C9 C10 -171.14(8) . . . . ?
N5 C9 C10 C11 1.47(16) . . . . ?
C14 N6 C11 C10 1.18(18) . . . . ?
C15 N6 C11 C10 177.68(11) . . . . ?
C14 N6 C11 C12 -179.15(12) . . . . ?
C15 N6 C11 C12 -2.65(17) . . . . ?
C9 C10 C11 N6 174.94(10) . . . . ?
C9 C10 C11 C12 -4.75(15) . . . . ?
N6 C11 C12 C13 -174.97(10) . . . . ?
C10 C11 C12 C13 4.72(15) . . . . ?
C9 N5 C13 C12 -2.09(15) . . . . ?
Co1 N5 C13 C12 171.05(8) . . . . ?
C11 C12 C13 N5 -1.40(16) . . . . ?
